data_7007154
loop_
_publ_author_name
'Shatruk, Mikhail'
'Chouai, Abdellatif'
'Dunbar, Kim R.'

_publ_section_title
;
 Influence of anions on the dimensionality of extended networks based
 on Cu I cations and 1,4,5,8,9,12-hexaazatriphenylene (HAT) ligands.
;
_journal_issue 18
_journal_name_full 'Dalton transactions (Cambridge, England : 2003)'
_journal_page_first 2184
_journal_page_last 2191
_journal_paper_doi 10.1039/b600306k
_journal_year 2006
_chemical_formula_sum 'C56 H42 Cu4 F24 N20 O4 Sb4'
_chemical_formula_weight 2256.26
_chemical_name_systematic
;
?
;
_space_group_IT_number 33
_symmetry_cell_setting orthorhombic
_symmetry_space_group_name_Hall 'P 2c -2n'
_symmetry_space_group_name_H-M 'P n a 21'
_atom_sites_solution_hydrogens geom
_atom_sites_solution_primary direct
_atom_sites_solution_secondary difmap
_audit_creation_method SHELXL-97
_cell_angle_alpha 90.00
_cell_angle_beta 90.00
_cell_angle_gamma 90.00
_cell_formula_units_Z 4
_cell_length_a 13.3899(18)
_cell_length_b 14.2532(16)
_cell_length_c 37.468(5)
_cell_measurement_reflns_used 290
_cell_measurement_temperature 155(2)
_cell_volume 7150.7(16)
_computing_cell_refinement 'SMART V5.625 (Bruker, 2000)'
_computing_data_collection 'SMART V5.625 (Bruker, 2000)'
_computing_data_reduction 'SAINT V6.32 (Bruker, 2001)'
_computing_molecular_graphics 'X-Seed (Barbour, 2001)'
_computing_structure_refinement 'SHELXL-97 (Sheldrick, 1997)'
_computing_structure_solution 'SHELXS-97 (Sheldrick, 1997)'
_diffrn_ambient_temperature 155(2)
_diffrn_measured_fraction_theta_full 1.000
_diffrn_measured_fraction_theta_max 1.000
_diffrn_measurement_device_type 'SMART 1000 CCD area-detector'
_diffrn_measurement_method 'profile data from \w scans'
_diffrn_radiation_monochromator graphite
_diffrn_radiation_source 'fine-focus sealed tube'
_diffrn_radiation_type MoK\a
_diffrn_radiation_wavelength 0.71073
_diffrn_reflns_av_R_equivalents 0.0414
_diffrn_reflns_av_sigmaI/netI 0.0353
_diffrn_reflns_limit_h_max 16
_diffrn_reflns_limit_h_min -16
_diffrn_reflns_limit_k_max 16
_diffrn_reflns_limit_k_min -17
_diffrn_reflns_limit_l_max 46
_diffrn_reflns_limit_l_min -46
_diffrn_reflns_number 67498
_diffrn_reflns_theta_full 26.37
_diffrn_reflns_theta_max 26.37
_diffrn_reflns_theta_min 2.09
_exptl_absorpt_coefficient_mu 2.776
_exptl_absorpt_correction_type multi-scan
_exptl_absorpt_process_details 'SADABS v2.03 (Bruker, 2003)'
_exptl_crystal_colour black
_exptl_crystal_density_diffrn 2.096
_exptl_crystal_density_method 'not measured'
_exptl_crystal_description plate
_exptl_crystal_F_000 4344
_exptl_crystal_size_max 0.22
_exptl_crystal_size_mid 0.12
_exptl_crystal_size_min 0.04
_refine_diff_density_max 1.543
_refine_diff_density_min -0.747
_refine_diff_density_rms 0.153
_refine_ls_abs_structure_details 'Flack H D (1983), Acta Cryst. A39, 876-881'
_refine_ls_abs_structure_Flack 0.0(6)
_refine_ls_extinction_method none
_refine_ls_goodness_of_fit_ref 1.113
_refine_ls_hydrogen_treatment mixed
_refine_ls_matrix_type full
_refine_ls_number_parameters 893
_refine_ls_number_reflns 14548
_refine_ls_number_restraints 7
_refine_ls_restrained_S_all 1.114
_refine_ls_R_factor_all 0.0625
_refine_ls_R_factor_gt 0.0553
_refine_ls_shift/su_max 0.001
_refine_ls_shift/su_mean 0.000
_refine_ls_structure_factor_coef Fsqd
_refine_ls_weighting_details 'calc w=1/[\s^2^(Fo^2^)+(0.0655P)^2^+28.1870P] where P=(Fo^2^+2Fc^2^)/3'
_refine_ls_weighting_scheme calc
_refine_ls_wR_factor_gt 0.1363
_refine_ls_wR_factor_ref 0.1405
_reflns_number_gt 12964
_reflns_number_total 14548
_reflns_threshold_expression >2sigma(I)
_cod_data_source_file b600306k.txt
_cod_data_source_block f:\ms087\pna21
_cod_database_code 7007154

loop_
_symmetry_equiv_pos_as_xyz
'x, y, z'
'-x, -y, z+1/2'
'-x+1/2, y+1/2, z+1/2'
'x+1/2, -y+1/2, z'

loop_
_atom_site_label
_atom_site_type_symbol
_atom_site_fract_x
_atom_site_fract_y
_atom_site_fract_z
_atom_site_U_iso_or_equiv
_atom_site_adp_type
_atom_site_occupancy
_atom_site_symmetry_multiplicity
_atom_site_calc_flag
_atom_site_refinement_flags
_atom_site_disorder_assembly
_atom_site_disorder_group
Sb1 Sb 0.70253(5) 0.24740(6) 0.45985(2) 0.0456(2) Uani 1 1 d . . .
Sb2 Sb 0.48203(5) 0.67118(4) 0.391641(18) 0.03264(14) Uani 1 1 d . . .
Sb3 Sb 0.28518(5) 0.25177(6) 0.13907(2) 0.0462(2) Uani 1 1 d . . .
Sb4 Sb 0.06176(5) -0.16760(5) 0.209493(19) 0.03651(16) Uani 1 1 d . . .
Cu1 Cu 0.23032(8) -0.24819(8) 0.50903(3) 0.0314(3) Uani 1 1 d . . .
Cu2 Cu 0.48084(8) 0.03310(8) 0.39023(4) 0.0342(2) Uani 1 1 d . . .
Cu3 Cu 0.55248(8) 0.03204(8) 0.21011(4) 0.0334(3) Uani 1 1 d . . .
Cu4 Cu 0.30839(7) -0.25459(8) 0.09123(3) 0.0291(3) Uani 1 1 d . . .
F1 F 0.7516(9) 0.1391(8) 0.4811(3) 0.124(4) Uani 1 1 d . . .
F2 F 0.8278(7) 0.3035(10) 0.4592(3) 0.127(5) Uani 1 1 d . . .
F3 F 0.6820(7) 0.3001(8) 0.5046(2) 0.099(3) Uani 1 1 d . . .
F4 F 0.5753(6) 0.1946(8) 0.4600(3) 0.097(3) Uani 1 1 d . . .
F5 F 0.7246(10) 0.1914(8) 0.4156(2) 0.121(4) Uani 1 1 d . . .
F6 F 0.6543(9) 0.3521(7) 0.4381(4) 0.134(5) Uani 1 1 d . . .
F7 F 0.5826(5) 0.5824(5) 0.38441(18) 0.0589(19) Uani 1 1 d . . .
F8 F 0.4877(4) 0.6497(5) 0.44105(18) 0.0518(18) Uani 1 1 d . . .
F9 F 0.5777(7) 0.7652(7) 0.3974(2) 0.099(4) Uani 1 1 d . . .
F10 F 0.4753(6) 0.6980(6) 0.34273(19) 0.064(2) Uani 1 1 d . . .
F11 F 0.3891(4) 0.5733(5) 0.38668(17) 0.0533(16) Uani 1 1 d . . .
F12 F 0.3772(7) 0.7539(6) 0.4015(2) 0.087(3) Uani 1 1 d . . .
F13 F 0.4131(7) 0.2024(10) 0.1381(3) 0.139(6) Uani 1 1 d . . .
F14 F 0.3028(11) 0.2982(15) 0.1845(3) 0.190(8) Uani 1 1 d . . .
F15 F 0.3416(12) 0.3553(8) 0.1200(5) 0.196(8) Uani 1 1 d . . .
F16 F 0.2708(7) 0.2139(11) 0.0933(2) 0.130(5) Uani 1 1 d . . .
F17 F 0.2356(19) 0.1506(10) 0.1602(6) 0.246(12) Uani 1 1 d . . .
F18 F 0.1606(6) 0.3024(9) 0.1381(3) 0.123(5) Uani 1 1 d . . .
F19 F 0.1652(10) -0.2512(7) 0.2028(3) 0.125(5) Uani 1 1 d . . .
F20 F 0.1504(5) -0.0698(6) 0.2118(2) 0.083(3) Uani 1 1 d . . .
F21 F 0.0666(7) -0.1815(7) 0.25846(19) 0.081(3) Uani 1 1 d . . .
F22 F -0.0270(10) -0.2663(7) 0.2059(3) 0.126(5) Uani 1 1 d . . .
F23 F 0.0553(5) -0.1531(5) 0.15938(18) 0.0521(19) Uani 1 1 d . . .
F24 F -0.0411(4) -0.0807(5) 0.21415(19) 0.059(2) Uani 1 1 d . . .
N1 N 0.2756(5) -0.1391(5) 0.4728(2) 0.0244(15) Uani 1 1 d . . .
N2 N 0.3754(5) -0.2419(5) 0.5228(2) 0.0256(15) Uani 1 1 d . . .
N3 N 0.5842(5) -0.2440(5) 0.5227(2) 0.0263(15) Uani 1 1 d . . .
N4 N 0.6868(5) -0.1436(5) 0.47261(19) 0.0262(16) Uani 1 1 d . . .
N5 N 0.5826(5) -0.0290(5) 0.42344(19) 0.0242(15) Uani 1 1 d . . .
N6 N 0.3809(5) -0.0287(5) 0.4228(2) 0.0274(16) Uani 1 1 d . . .
N7 N 0.4984(6) 0.0035(5) 0.33697(19) 0.0298(16) Uani 1 1 d . . .
N8 N 0.4749(5) 0.1665(5) 0.3728(2) 0.0240(16) Uani 1 1 d . . .
N9 N 0.4653(5) 0.3381(5) 0.3351(2) 0.0310(17) Uani 1 1 d . . .
N10 N 0.4991(6) 0.3374(5) 0.2616(2) 0.0305(17) Uani 1 1 d . . .
N11 N 0.5352(5) 0.1670(5) 0.2268(2) 0.0258(16) Uani 1 1 d . . .
N12 N 0.5310(5) 0.0026(5) 0.2624(2) 0.0268(15) Uani 1 1 d . . .
N13 N 0.4508(5) -0.0316(5) 0.1763(2) 0.0251(15) Uani 1 1 d . . .
N14 N 0.6543(5) -0.0327(5) 0.17862(18) 0.0231(15) Uani 1 1 d . . .
N15 N 0.7631(5) -0.1393(5) 0.12831(18) 0.0256(15) Uani 1 1 d . . .
N16 N 0.6650(5) -0.2409(5) 0.07793(19) 0.0232(15) Uani 1 1 d . . .
N17 N 0.4519(5) -0.2454(5) 0.0780(2) 0.0259(16) Uani 1 1 d . . .
N18 N 0.3489(5) -0.1443(5) 0.1270(2) 0.0289(17) Uani 1 1 d . . .
C1 C 0.4277(7) -0.2866(9) 0.5469(3) 0.042(3) Uani 1 1 d . . .
H1 H 0.3943 -0.3180 0.5651 0.051 Uiso 1 1 calc R . .
C2 C 0.5326(7) -0.2888(8) 0.5462(3) 0.043(3) Uani 1 1 d . . .
H2 H 0.5661 -0.3238 0.5634 0.052 Uiso 1 1 calc R . .
C3 C 0.7325(7) -0.0920(7) 0.4478(2) 0.032(2) Uani 1 1 d . . .
H3 H 0.8019 -0.0934 0.4468 0.038 Uiso 1 1 calc R . .
C4 C 0.6819(7) -0.0363(6) 0.4235(3) 0.034(2) Uani 1 1 d . . .
H4 H 0.7184 -0.0030 0.4066 0.041 Uiso 1 1 calc R . .
C5 C 0.2807(6) -0.0340(6) 0.4240(2) 0.030(2) Uani 1 1 d . . .
H5 H 0.2443 0.0000 0.4073 0.036 Uiso 1 1 calc R . .
C6 C 0.2284(6) -0.0875(7) 0.4490(2) 0.031(2) Uani 1 1 d . . .
H6 H 0.1589 -0.0869 0.4488 0.037 Uiso 1 1 calc R . .
C7 C 0.4295(5) -0.1910(6) 0.4995(2) 0.0219(17) Uani 1 1 d . . .
C8 C 0.5327(5) -0.1912(6) 0.4992(2) 0.0206(16) Uani 1 1 d . . .
C9 C 0.5860(6) -0.1364(6) 0.4724(2) 0.0194(16) Uani 1 1 d . . .
C10 C 0.5347(6) -0.0820(6) 0.4488(2) 0.0247(18) Uani 1 1 d . . .
C11 C 0.4273(6) -0.0814(6) 0.4482(2) 0.0183(16) Uani 1 1 d . . .
C12 C 0.3735(6) -0.1348(5) 0.4730(2) 0.0190(15) Uani 1 1 d . . .
C13 C 0.5131(7) -0.0758(6) 0.3192(2) 0.036(2) Uani 1 1 d . . .
H13 H 0.5138 -0.1323 0.3317 0.043 Uiso 1 1 calc R . .
C14 C 0.5276(8) -0.0768(7) 0.2822(3) 0.045(2) Uani 1 1 d . . .
H14 H 0.5353 -0.1343 0.2708 0.054 Uiso 1 1 calc R . .
C15 C 0.5374(7) 0.2477(6) 0.2093(3) 0.036(2) Uani 1 1 d . . .
H15 H 0.5534 0.2483 0.1852 0.043 Uiso 1 1 calc R . .
C16 C 0.5158(8) 0.3322(8) 0.2267(3) 0.040(2) Uani 1 1 d . . .
H16 H 0.5131 0.3870 0.2133 0.048 Uiso 1 1 calc R . .
C17 C 0.4500(8) 0.3325(7) 0.3701(3) 0.038(2) Uani 1 1 d . . .
H17 H 0.4346 0.3872 0.3825 0.046 Uiso 1 1 calc R . .
C18 C 0.4559(6) 0.2484(7) 0.3891(3) 0.034(2) Uani 1 1 d . . .
H18 H 0.4464 0.2492 0.4137 0.040 Uiso 1 1 calc R . .
C19 C 0.5021(6) 0.0846(6) 0.3183(2) 0.0249(16) Uani 1 1 d . . .
C20 C 0.5181(6) 0.0842(6) 0.2819(2) 0.0246(16) Uani 1 1 d . . .
C21 C 0.5191(5) 0.1718(6) 0.2630(2) 0.0236(17) Uani 1 1 d . . .
C22 C 0.5012(5) 0.2554(6) 0.2793(2) 0.0242(17) Uani 1 1 d . . .
C23 C 0.4826(6) 0.2565(5) 0.3180(2) 0.0246(16) Uani 1 1 d . . .
C24 C 0.4864(5) 0.1714(5) 0.3370(2) 0.0184(15) Uani 1 1 d . . .
C25 C 0.3518(7) -0.0347(8) 0.1754(3) 0.045(3) Uani 1 1 d . . .
H25 H 0.3148 0.0021 0.1911 0.054 Uiso 1 1 calc R . .
C26 C 0.3015(7) -0.0942(7) 0.1505(3) 0.038(2) Uani 1 1 d . . .
H26 H 0.2321 -0.0971 0.1511 0.046 Uiso 1 1 calc R . .
C27 C 0.5069(7) -0.2902(8) 0.0523(3) 0.037(2) Uani 1 1 d . . .
H27 H 0.4746 -0.3250 0.0348 0.045 Uiso 1 1 calc R . .
C28 C 0.6118(7) -0.2840(8) 0.0522(2) 0.038(2) Uani 1 1 d . . .
H28 H 0.6463 -0.3113 0.0333 0.045 Uiso 1 1 calc R . .
C29 C 0.8066(6) -0.0903(7) 0.1540(2) 0.032(2) Uani 1 1 d . . .
H29 H 0.8759 -0.0915 0.1558 0.038 Uiso 1 1 calc R . .
C30 C 0.7528(7) -0.0372(7) 0.1786(2) 0.033(2) Uani 1 1 d . . .
H30 H 0.7877 -0.0033 0.1958 0.039 Uiso 1 1 calc R . .
C31 C 0.5000(6) -0.0825(6) 0.1520(2) 0.0229(18) Uani 1 1 d . . .
C32 C 0.4496(6) -0.1398(5) 0.1275(2) 0.0200(16) Uani 1 1 d . . .
C33 C 0.5033(5) -0.1945(6) 0.1015(2) 0.0171(16) Uani 1 1 d . . .
C34 C 0.6093(5) -0.1918(5) 0.10184(19) 0.0175(15) Uani 1 1 d . . .
C35 C 0.6619(6) -0.1372(6) 0.1281(2) 0.0223(17) Uani 1 1 d . . .
C36 C 0.6087(6) -0.0825(6) 0.1529(2) 0.0209(16) Uani 1 1 d . . .
C1S C 0.3636(8) -0.4985(11) 0.5360(4) 0.165(10) Uiso 1 1 d G . .
H1S H 0.2988 -0.4980 0.5271 0.198 Uiso 1 1 calc R . .
C2S C 0.3798(10) -0.4984(11) 0.5726(4) 0.128(7) Uiso 1 1 d G . .
H2S H 0.3257 -0.4978 0.5882 0.154 Uiso 1 1 calc R . .
C3S C 0.4766(12) -0.4992(12) 0.5860(4) 0.139(6) Uiso 1 1 d G . .
H3S H 0.4874 -0.4992 0.6105 0.167 Uiso 1 1 calc R . .
C4S C 0.5574(9) -0.5001(14) 0.5626(4) 0.139(6) Uiso 1 1 d G . .
H4S H 0.6222 -0.5007 0.5716 0.167 Uiso 1 1 calc R . .
C5S C 0.5412(9) -0.5002(12) 0.5260(4) 0.116(7) Uiso 1 1 d G . .
H5S H 0.5952 -0.5008 0.5104 0.140 Uiso 1 1 calc R . .
C6S C 0.4444(10) -0.4994(10) 0.5127(4) 0.095(5) Uiso 1 1 d G . .
H6S H 0.4336 -0.4995 0.4881 0.114 Uiso 1 1 calc R . .
C7S C 0.7404(7) 0.4454(6) 0.2849(3) 0.076(4) Uani 1 1 d G . .
H7S H 0.7426 0.5045 0.2744 0.091 Uiso 1 1 calc R . .
C8S C 0.7570(7) 0.3657(8) 0.2644(2) 0.077(4) Uani 1 1 d G . .
H8S H 0.7702 0.3715 0.2401 0.092 Uiso 1 1 calc R . .
C9S C 0.7537(6) 0.2774(6) 0.2801(3) 0.084(5) Uani 1 1 d G . .
H9S H 0.7648 0.2241 0.2663 0.101 Uiso 1 1 calc R . .
C10S C 0.7339(7) 0.2687(6) 0.3163(3) 0.071(4) Uani 1 1 d G . .
H10S H 0.7317 0.2097 0.3268 0.085 Uiso 1 1 calc R . .
C11S C 0.7174(6) 0.3484(8) 0.3369(2) 0.079(4) Uani 1 1 d G . .
H11S H 0.7042 0.3426 0.3612 0.094 Uiso 1 1 calc R . .
C12S C 0.7207(7) 0.4367(6) 0.3212(3) 0.075(4) Uani 1 1 d G . .
H12S H 0.7096 0.4900 0.3350 0.090 Uiso 1 1 calc R . .
C13S C 0.5419(6) -0.0619(5) 0.02185(16) 0.066(4) Uani 1 1 d G . .
H13S H 0.5441 -0.1032 0.0027 0.079 Uiso 1 1 calc R . .
C14S C 0.6301(6) -0.0302(5) 0.03724(16) 0.063(4) Uani 1 1 d G . .
H14S H 0.6913 -0.0502 0.0283 0.076 Uiso 1 1 calc R . .
C15S C 0.6268(5) 0.0315(5) 0.06595(16) 0.070(4) Uani 1 1 d G . .
H15S H 0.6858 0.0528 0.0762 0.084 Uiso 1 1 calc R . .
C16S C 0.5353(5) 0.0615(4) 0.07926(14) 0.056(3) Uani 1 1 d G . .
H16S H 0.5331 0.1028 0.0985 0.067 Uiso 1 1 calc R . .
C17S C 0.4471(5) 0.0297(4) 0.06386(16) 0.071(5) Uani 1 1 d G . .
H17S H 0.3859 0.0498 0.0728 0.086 Uiso 1 1 calc R . .
C18S C 0.4504(6) -0.0320(5) 0.03516(17) 0.064(4) Uani 1 1 d G . .
H18S H 0.3914 -0.0532 0.0249 0.076 Uiso 1 1 calc R . .
N1S N 0.2905(4) 0.4872(3) 0.29294(14) 0.063(3) Uiso 1 1 d GD . .
O1S O 0.2383(5) 0.4797(4) 0.32057(15) 0.090(3) Uiso 1 1 d GD . .
O2S O 0.2631(4) 0.4541(4) 0.26360(15) 0.088(3) Uiso 1 1 d GD . .
C19S C 0.3887(4) 0.5349(4) 0.29310(16) 0.045(2) Uiso 1 1 d GD . .
H19A H 0.4345 0.5010 0.2782 0.068 Uiso 1 1 calc R . .
H19B H 0.4142 0.5369 0.3170 0.068 Uiso 1 1 calc R . .
H19C H 0.3812 0.5976 0.2842 0.068 Uiso 1 1 calc R . .
N2S N 0.2748(16) -0.2393(14) 0.2916(5) 0.145(8) Uiso 1 1 d D . .
O3S O 0.250(2) -0.3162(16) 0.2753(6) 0.233(10) Uiso 1 1 d D . .
O4S O 0.3279(13) -0.1807(12) 0.2791(4) 0.150(6) Uiso 1 1 d D . .
C20S C 0.2261(16) -0.2288(14) 0.3262(5) 0.115(7) Uiso 1 1 d D . .
H20A H 0.2640 -0.1862 0.3407 0.173 Uiso 1 1 calc R . .
H20B H 0.2225 -0.2888 0.3378 0.173 Uiso 1 1 calc R . .
H20C H 0.1599 -0.2045 0.3228 0.173 Uiso 1 1 calc R . .

loop_
_atom_site_aniso_label
_atom_site_aniso_U_11
_atom_site_aniso_U_22
_atom_site_aniso_U_33
_atom_site_aniso_U_23
_atom_site_aniso_U_13
_atom_site_aniso_U_12
Sb1 0.0352(3) 0.0703(6) 0.0313(4) 0.0054(3) 0.0002(3) -0.0167(3)
Sb2 0.0414(3) 0.0320(3) 0.0246(3) -0.0084(3) -0.0009(3) -0.0024(2)
Sb3 0.0332(3) 0.0707(6) 0.0347(4) 0.0042(3) 0.0013(3) 0.0139(3)
Sb4 0.0462(4) 0.0374(4) 0.0260(3) -0.0104(3) -0.0010(3) 0.0048(3)
Cu1 0.0160(5) 0.0446(7) 0.0337(7) -0.0013(5) 0.0002(4) -0.0057(5)
Cu2 0.0435(6) 0.0330(6) 0.0260(6) 0.0079(6) 0.0035(5) 0.0031(4)
Cu3 0.0402(6) 0.0338(6) 0.0262(6) -0.0091(6) 0.0037(5) 0.0004(4)
Cu4 0.0155(5) 0.0416(7) 0.0302(6) 0.0012(5) -0.0002(4) -0.0059(4)
F1 0.135(9) 0.126(8) 0.111(8) -0.006(7) -0.064(7) 0.052(7)
F2 0.059(5) 0.213(13) 0.110(8) -0.059(9) 0.039(6) -0.078(7)
F3 0.076(5) 0.149(8) 0.072(6) -0.045(6) 0.041(5) -0.023(6)
F4 0.049(4) 0.133(8) 0.108(7) 0.036(7) -0.017(5) -0.051(5)
F5 0.181(11) 0.136(9) 0.047(5) -0.028(6) 0.016(6) -0.080(8)
F6 0.143(10) 0.078(6) 0.179(12) 0.083(7) -0.037(9) -0.036(6)
F7 0.042(3) 0.089(5) 0.045(4) -0.015(4) 0.000(3) 0.028(3)
F8 0.046(4) 0.084(5) 0.025(3) -0.004(3) 0.000(3) 0.002(3)
F9 0.124(7) 0.108(7) 0.066(5) -0.048(5) 0.024(5) -0.093(6)
F10 0.117(6) 0.045(4) 0.030(4) 0.003(3) -0.001(4) -0.016(4)
F11 0.050(3) 0.067(4) 0.042(4) -0.015(3) 0.012(3) -0.024(3)
F12 0.103(6) 0.080(5) 0.078(6) -0.040(4) -0.023(5) 0.053(5)
F13 0.075(6) 0.219(13) 0.124(9) -0.085(10) -0.040(6) 0.093(8)
F14 0.148(12) 0.35(2) 0.075(8) -0.093(11) -0.036(8) 0.108(13)
F15 0.210(15) 0.107(9) 0.271(18) -0.035(10) 0.171(14) -0.075(9)
F16 0.055(5) 0.278(14) 0.056(5) -0.046(8) -0.016(4) 0.016(7)
F17 0.37(3) 0.102(10) 0.27(2) 0.095(12) 0.19(2) 0.083(13)
F18 0.056(5) 0.178(10) 0.133(9) 0.092(8) 0.053(6) 0.067(6)
F19 0.164(10) 0.140(9) 0.071(6) -0.049(6) -0.032(6) 0.115(8)
F20 0.059(4) 0.120(6) 0.069(5) -0.063(5) 0.025(4) -0.037(4)
F21 0.145(8) 0.079(6) 0.020(4) 0.000(3) -0.006(4) 0.040(5)
F22 0.208(13) 0.077(6) 0.094(7) -0.050(6) 0.074(8) -0.098(7)
F23 0.057(4) 0.075(5) 0.024(3) -0.013(3) 0.002(3) 0.002(3)
F24 0.038(3) 0.095(5) 0.044(4) -0.032(4) -0.009(3) 0.027(3)
N1 0.023(3) 0.025(4) 0.025(4) -0.004(3) -0.006(3) 0.000(3)
N2 0.018(3) 0.045(4) 0.015(3) 0.001(3) 0.006(3) 0.005(3)
N3 0.021(3) 0.035(4) 0.023(4) 0.008(3) -0.005(3) 0.001(3)
N4 0.019(3) 0.035(4) 0.025(4) -0.005(3) 0.008(3) -0.006(3)
N5 0.027(3) 0.024(4) 0.022(4) 0.000(3) 0.007(3) -0.008(3)
N6 0.029(4) 0.025(4) 0.028(4) 0.000(3) -0.006(3) 0.002(3)
N7 0.036(4) 0.031(4) 0.022(4) 0.006(3) 0.005(3) 0.000(3)
N8 0.012(3) 0.024(4) 0.037(4) 0.001(3) -0.001(3) 0.003(2)
N9 0.023(3) 0.028(4) 0.042(5) -0.002(3) 0.006(3) -0.003(3)
N10 0.033(4) 0.026(4) 0.033(4) 0.002(3) 0.005(3) 0.005(3)
N11 0.018(3) 0.034(4) 0.025(4) -0.005(3) 0.002(3) 0.005(3)
N12 0.031(4) 0.021(4) 0.028(4) -0.004(3) 0.004(3) -0.003(3)
N13 0.022(3) 0.028(4) 0.026(4) -0.003(3) -0.002(3) -0.003(3)
N14 0.025(3) 0.033(4) 0.012(3) 0.003(3) 0.002(3) 0.004(3)
N15 0.020(3) 0.039(4) 0.018(4) 0.005(3) 0.003(3) 0.006(3)
N16 0.022(3) 0.033(4) 0.015(3) 0.002(3) -0.004(3) 0.003(3)
N17 0.015(3) 0.026(4) 0.037(4) -0.003(3) 0.008(3) -0.001(3)
N18 0.015(3) 0.034(4) 0.038(5) 0.001(3) -0.001(3) -0.001(3)
C1 0.024(4) 0.072(8) 0.031(6) 0.016(5) 0.012(4) 0.005(5)
C2 0.021(4) 0.062(7) 0.047(6) 0.018(5) -0.017(4) 0.006(4)
C3 0.026(4) 0.041(6) 0.028(5) -0.001(4) 0.003(4) 0.000(4)
C4 0.029(5) 0.027(5) 0.045(6) 0.004(4) 0.006(4) 0.000(4)
C5 0.022(4) 0.035(5) 0.033(5) 0.008(4) -0.002(4) 0.013(3)
C6 0.020(4) 0.042(5) 0.031(5) -0.003(4) -0.012(3) 0.005(3)
C7 0.015(4) 0.031(5) 0.020(4) -0.002(4) 0.002(3) -0.003(3)
C8 0.014(3) 0.030(4) 0.018(4) -0.003(3) -0.001(3) -0.001(3)
C9 0.022(4) 0.024(4) 0.012(4) -0.008(3) -0.003(3) 0.000(3)
C10 0.029(4) 0.024(4) 0.021(4) -0.013(4) 0.004(3) -0.009(3)
C11 0.021(4) 0.018(4) 0.016(4) -0.008(3) -0.003(3) 0.002(3)
C12 0.025(4) 0.018(4) 0.014(3) -0.009(3) 0.009(3) 0.006(3)
C13 0.053(6) 0.023(4) 0.031(5) 0.012(4) 0.007(4) -0.004(4)
C14 0.056(6) 0.023(5) 0.055(7) -0.013(4) 0.007(5) 0.001(4)
C15 0.030(5) 0.032(5) 0.045(6) 0.008(5) 0.005(4) 0.002(4)
C16 0.048(6) 0.044(7) 0.028(5) 0.008(5) -0.002(4) 0.003(4)
C17 0.056(6) 0.017(5) 0.040(6) -0.007(4) 0.009(5) 0.006(4)
C18 0.029(4) 0.055(7) 0.017(5) 0.001(5) 0.004(3) 0.001(4)
C19 0.017(3) 0.031(4) 0.026(4) 0.003(3) 0.005(3) -0.001(3)
C20 0.023(4) 0.029(4) 0.023(4) -0.003(3) 0.001(3) -0.001(3)
C21 0.012(3) 0.034(4) 0.025(4) 0.005(3) 0.003(3) 0.000(3)
C22 0.010(3) 0.028(4) 0.035(4) 0.000(3) -0.005(3) -0.001(3)
C23 0.019(4) 0.027(4) 0.028(4) -0.004(3) 0.002(3) 0.001(3)
C24 0.006(3) 0.023(4) 0.026(4) 0.006(3) 0.002(3) 0.002(2)
C25 0.031(5) 0.053(7) 0.051(7) -0.012(5) 0.018(5) 0.007(4)
C26 0.023(4) 0.041(6) 0.050(6) -0.013(5) -0.002(4) 0.006(4)
C27 0.030(5) 0.059(7) 0.023(5) -0.020(5) 0.010(4) -0.001(5)
C28 0.032(5) 0.062(6) 0.019(4) -0.019(4) -0.007(4) -0.001(4)
C29 0.017(4) 0.045(6) 0.032(5) -0.001(4) -0.004(4) -0.004(4)
C30 0.036(5) 0.042(5) 0.020(4) -0.008(4) -0.006(4) -0.009(4)
C31 0.021(4) 0.023(4) 0.025(5) 0.003(4) 0.002(3) 0.001(3)
C32 0.016(3) 0.023(4) 0.022(4) 0.000(3) 0.010(3) -0.003(3)
C33 0.014(3) 0.020(4) 0.017(4) 0.006(3) 0.000(3) 0.001(3)
C34 0.020(4) 0.023(4) 0.010(3) 0.003(3) 0.002(3) 0.000(3)
C35 0.017(4) 0.032(5) 0.017(4) 0.005(3) -0.005(3) -0.002(3)
C36 0.019(4) 0.023(4) 0.021(4) 0.002(3) 0.002(3) 0.005(3)
C7S 0.078(9) 0.079(9) 0.071(10) 0.010(8) -0.012(8) -0.001(8)
C8S 0.058(8) 0.101(12) 0.071(9) -0.001(9) -0.021(7) -0.025(8)
C9S 0.021(5) 0.100(12) 0.132(16) -0.031(11) -0.020(7) 0.010(6)
C10S 0.032(6) 0.074(9) 0.107(13) 0.025(9) -0.019(7) -0.006(5)
C11S 0.049(7) 0.109(13) 0.078(10) -0.005(9) -0.015(7) -0.002(7)
C12S 0.052(7) 0.091(10) 0.081(10) -0.011(8) -0.022(7) 0.014(7)
C13S 0.139(14) 0.033(7) 0.025(6) 0.002(6) 0.000(7) -0.005(7)
C14S 0.095(10) 0.053(8) 0.042(7) 0.017(6) 0.015(7) 0.005(7)
C15S 0.117(12) 0.047(7) 0.046(8) 0.032(6) -0.032(8) -0.021(7)
C16S 0.103(10) 0.032(7) 0.033(7) 0.001(5) 0.001(6) -0.002(6)
C17S 0.089(10) 0.068(10) 0.057(10) 0.043(8) 0.007(7) 0.009(7)
C18S 0.118(12) 0.034(7) 0.039(8) 0.006(6) -0.014(7) -0.020(7)

loop_
_atom_type_symbol
_atom_type_description
_atom_type_scat_dispersion_real
_atom_type_scat_dispersion_imag
_atom_type_scat_source
C C 0.0033 0.0016 'International Tables Vol C Tables 4.2.6.8 and 6.1.1.4'
H H 0.0000 0.0000 'International Tables Vol C Tables 4.2.6.8 and 6.1.1.4'
N N 0.0061 0.0033 'International Tables Vol C Tables 4.2.6.8 and 6.1.1.4'
O O 0.0106 0.0060 'International Tables Vol C Tables 4.2.6.8 and 6.1.1.4'
F F 0.0171 0.0103 'International Tables Vol C Tables 4.2.6.8 and 6.1.1.4'
Cu Cu 0.3201 1.2651 'International Tables Vol C Tables 4.2.6.8 and 6.1.1.4'
Sb Sb -0.5866 1.5461 'International Tables Vol C Tables 4.2.6.8 and 6.1.1.4'

loop_
_geom_angle_atom_site_label_1
_geom_angle_atom_site_label_2
_geom_angle_atom_site_label_3
_geom_angle
_geom_angle_site_symmetry_1
_geom_angle_site_symmetry_3
_geom_angle_publ_flag
F6 Sb1 F1 178.7(6) . . ?
F6 Sb1 F2 87.8(6) . . ?
F1 Sb1 F2 92.6(6) . . ?
F6 Sb1 F3 91.2(6) . . ?
F1 Sb1 F3 90.1(5) . . ?
F2 Sb1 F3 88.4(4) . . ?
F6 Sb1 F4 90.4(5) . . ?
F1 Sb1 F4 89.2(5) . . ?
F2 Sb1 F4 178.2(6) . . ?
F3 Sb1 F4 91.5(4) . . ?
F6 Sb1 F5 90.4(6) . . ?
F1 Sb1 F5 88.2(6) . . ?
F2 Sb1 F5 91.6(5) . . ?
F3 Sb1 F5 178.3(6) . . ?
F4 Sb1 F5 88.5(5) . . ?
F9 Sb2 F7 90.5(4) . . ?
F9 Sb2 F12 92.3(5) . . ?
F7 Sb2 F12 175.6(4) . . ?
F9 Sb2 F10 90.0(4) . . ?
F7 Sb2 F10 91.8(3) . . ?
F12 Sb2 F10 91.6(4) . . ?
F9 Sb2 F8 88.6(4) . . ?
F7 Sb2 F8 90.2(3) . . ?
F12 Sb2 F8 86.5(3) . . ?
F10 Sb2 F8 177.6(4) . . ?
F9 Sb2 F11 177.8(5) . . ?
F7 Sb2 F11 87.7(3) . . ?
F12 Sb2 F11 89.4(4) . . ?
F10 Sb2 F11 91.3(3) . . ?
F8 Sb2 F11 90.2(3) . . ?
F17 Sb3 F15 176.2(11) . . ?
F17 Sb3 F16 98.0(9) . . ?
F15 Sb3 F16 85.1(7) . . ?
F17 Sb3 F18 89.3(8) . . ?
F15 Sb3 F18 92.9(7) . . ?
F16 Sb3 F18 90.1(5) . . ?
F17 Sb3 F14 85.9(10) . . ?
F15 Sb3 F14 91.1(9) . . ?
F16 Sb3 F14 176.1(9) . . ?
F18 Sb3 F14 89.7(6) . . ?
F17 Sb3 F13 92.7(9) . . ?
F15 Sb3 F13 85.2(8) . . ?
F16 Sb3 F13 88.0(4) . . ?
F18 Sb3 F13 177.4(6) . . ?
F14 Sb3 F13 92.1(5) . . ?
F20 Sb4 F19 90.7(5) . . ?
F20 Sb4 F22 178.5(4) . . ?
F19 Sb4 F22 88.9(6) . . ?
F20 Sb4 F21 90.7(4) . . ?
F19 Sb4 F21 92.2(4) . . ?
F22 Sb4 F21 90.7(5) . . ?
F20 Sb4 F24 88.2(4) . . ?
F19 Sb4 F24 177.3(5) . . ?
F22 Sb4 F24 92.1(5) . . ?
F21 Sb4 F24 90.3(3) . . ?
F20 Sb4 F23 89.6(4) . . ?
F19 Sb4 F23 88.3(4) . . ?
F22 Sb4 F23 89.0(4) . . ?
F21 Sb4 F23 179.4(4) . . ?
F24 Sb4 F23 89.2(3) . . ?
N2 Cu1 N3 150.5(3) . 4_445 ?
N2 Cu1 N4 117.3(3) . 4_445 ?
N3 Cu1 N4 81.9(3) 4_445 4_445 ?
N2 Cu1 N1 81.8(3) . . ?
N3 Cu1 N1 118.1(3) 4_445 . ?
N4 Cu1 N1 101.3(3) 4_445 . ?
N8 Cu2 N6 125.7(3) . . ?
N8 Cu2 N5 129.2(3) . . ?
N6 Cu2 N5 83.4(3) . . ?
N8 Cu2 N7 83.3(3) . . ?
N6 Cu2 N7 125.1(3) . . ?
N5 Cu2 N7 115.2(3) . . ?
N12 Cu3 N14 124.4(3) . . ?
N12 Cu3 N11 83.3(3) . . ?
N14 Cu3 N11 133.3(3) . . ?
N12 Cu3 N13 114.1(3) . . ?
N14 Cu3 N13 83.5(3) . . ?
N11 Cu3 N13 121.8(3) . . ?
N16 Cu4 N17 151.0(3) 4_445 . ?
N16 Cu4 N18 115.3(3) 4_445 . ?
N17 Cu4 N18 82.1(3) . . ?
N16 Cu4 N15 82.3(3) 4_445 4_445 ?
N17 Cu4 N15 118.8(3) . 4_445 ?
N18 Cu4 N15 100.6(3) . 4_445 ?
C12 N1 C6 117.2(8) . . ?
C12 N1 Cu1 108.2(5) . . ?
C6 N1 Cu1 134.1(6) . . ?
C1 N2 C7 115.0(7) . . ?
C1 N2 Cu1 132.2(7) . . ?
C7 N2 Cu1 112.2(5) . . ?
C2 N3 C8 116.6(7) . . ?
C2 N3 Cu1 131.6(6) . 4_545 ?
C8 N3 Cu1 111.1(5) . 4_545 ?
C3 N4 C9 114.4(8) . . ?
C3 N4 Cu1 135.8(6) . 4_545 ?
C9 N4 Cu1 109.2(5) . 4_545 ?
C4 N5 C10 115.0(8) . . ?
C4 N5 Cu2 134.3(6) . . ?
C10 N5 Cu2 110.4(6) . . ?
C5 N6 C11 113.5(7) . . ?
C5 N6 Cu2 135.1(6) . . ?
C11 N6 Cu2 111.2(5) . . ?
C13 N7 C19 117.6(7) . . ?
C13 N7 Cu2 132.8(6) . . ?
C19 N7 Cu2 109.4(6) . . ?
C18 N8 C24 115.4(8) . . ?
C18 N8 Cu2 133.0(7) . . ?
C24 N8 Cu2 111.4(5) . . ?
C17 N9 C23 116.4(8) . . ?
C16 N10 C22 115.7(8) . . ?
C15 N11 C21 116.5(8) . . ?
C15 N11 Cu3 131.8(7) . . ?
C21 N11 Cu3 111.6(6) . . ?
C14 N12 C20 114.0(8) . . ?
C14 N12 Cu3 135.2(6) . . ?
C20 N12 Cu3 110.8(5) . . ?
C25 N13 C31 117.2(8) . . ?
C25 N13 Cu3 133.4(7) . . ?
C31 N13 Cu3 109.3(5) . . ?
C30 N14 C36 115.4(7) . . ?
C30 N14 Cu3 134.0(6) . . ?
C36 N14 Cu3 110.6(5) . . ?
C29 N15 C35 115.6(7) . . ?
C29 N15 Cu4 136.0(6) . 4_545 ?
C35 N15 Cu4 107.2(6) . 4_545 ?
C28 N16 C34 114.6(7) . . ?
C28 N16 Cu4 132.6(6) . 4_545 ?
C34 N16 Cu4 112.5(5) . 4_545 ?
C33 N17 C27 116.2(7) . . ?
C33 N17 Cu4 111.7(6) . . ?
C27 N17 Cu4 131.6(7) . . ?
C26 N18 C32 117.0(8) . . ?
C26 N18 Cu4 134.9(6) . . ?
C32 N18 Cu4 107.2(6) . . ?
N2 C1 C2 122.2(9) . . ?
N3 C2 C1 122.5(9) . . ?
N4 C3 C4 123.4(9) . . ?
N5 C4 C3 122.2(9) . . ?
N6 C5 C6 123.7(8) . . ?
N1 C6 C5 121.2(8) . . ?
N2 C7 C8 122.9(8) . . ?
N2 C7 C12 116.9(7) . . ?
C8 C7 C12 120.2(7) . . ?
N3 C8 C7 120.5(7) . . ?
N3 C8 C9 119.9(7) . . ?
C7 C8 C9 119.6(7) . . ?
N4 C9 C10 123.2(8) . . ?
N4 C9 C8 116.4(7) . . ?
C10 C9 C8 120.4(8) . . ?
C9 C10 N5 121.9(8) . . ?
C9 C10 C11 121.0(8) . . ?
N5 C10 C11 117.0(8) . . ?
N6 C11 C12 122.0(7) . . ?
N6 C11 C10 117.9(7) . . ?
C12 C11 C10 120.1(7) . . ?
N1 C12 C11 122.4(8) . . ?
N1 C12 C7 119.0(7) . . ?
C11 C12 C7 118.6(7) . . ?
N7 C13 C14 121.7(9) . . ?
N12 C14 C13 122.7(9) . . ?
N11 C15 C16 120.9(11) . . ?
N10 C16 C15 122.8(10) . . ?
N9 C17 C18 123.1(9) . . ?
N8 C18 C17 121.7(9) . . ?
N7 C19 C20 120.9(8) . . ?
N7 C19 C24 118.5(7) . . ?
C20 C19 C24 120.6(8) . . ?
C19 C20 N12 123.0(8) . . ?
C19 C20 C21 119.0(8) . . ?
N12 C20 C21 118.0(7) . . ?
C22 C21 N11 121.1(7) . . ?
C22 C21 C20 122.5(7) . . ?
N11 C21 C20 116.4(7) . . ?
N10 C22 C21 122.8(8) . . ?
N10 C22 C23 118.3(7) . . ?
C21 C22 C23 118.9(7) . . ?
N9 C23 C24 120.7(8) . . ?
N9 C23 C22 120.5(8) . . ?
C24 C23 C22 118.8(7) . . ?
N8 C24 C23 122.8(7) . . ?
N8 C24 C19 117.2(7) . . ?
C23 C24 C19 120.1(7) . . ?
N13 C25 C26 120.4(9) . . ?
N18 C26 C25 122.6(8) . . ?
N17 C27 C28 120.6(8) . . ?
N16 C28 C27 123.7(8) . . ?
N15 C29 C30 122.7(8) . . ?
N14 C30 C29 122.9(8) . . ?
N13 C31 C32 121.7(7) . . ?
N13 C31 C36 118.4(7) . . ?
C32 C31 C36 119.8(7) . . ?
N18 C32 C31 121.1(7) . . ?
N18 C32 C33 117.7(7) . . ?
C31 C32 C33 121.2(7) . . ?
N17 C33 C34 122.5(7) . . ?
N17 C33 C32 118.9(7) . . ?
C34 C33 C32 118.6(7) . . ?
N16 C34 C33 121.9(7) . . ?
N16 C34 C35 117.4(7) . . ?
C33 C34 C35 120.7(7) . . ?
N15 C35 C36 121.0(7) . . ?
N15 C35 C34 118.8(7) . . ?
C36 C35 C34 120.2(7) . . ?
N14 C36 C35 122.4(7) . . ?
N14 C36 C31 118.1(7) . . ?
C35 C36 C31 119.4(7) . . ?
C2S C1S C6S 120.0 . . ?
C3S C2S C1S 120.0 . . ?
C2S C3S C4S 120.0 . . ?
C5S C4S C3S 120.0 . . ?
C6S C5S C4S 120.0 . . ?
C5S C6S C1S 120.0 . . ?
C8S C7S C12S 120.0 . . ?
C9S C8S C7S 120.0 . . ?
C8S C9S C10S 120.0 . . ?
C11S C10S C9S 120.0 . . ?
C12S C11S C10S 120.0 . . ?
C11S C12S C7S 120.0 . . ?
C14S C13S C18S 120.0 . . ?
C15S C14S C13S 120.0 . . ?
C14S C15S C16S 120.0 . . ?
C15S C16S C17S 120.0 . . ?
C18S C17S C16S 120.0 . . ?
C17S C18S C13S 120.0 . . ?
O2S N1S O1S 122.0 . . ?
O2S N1S C19S 115.9 . . ?
O1S N1S C19S 122.1 . . ?
O4S N2S O3S 124(2) . . ?
O4S N2S C20S 123(2) . . ?
O3S N2S C20S 113.0(18) . . ?

loop_
_geom_bond_atom_site_label_1
_geom_bond_atom_site_label_2
_geom_bond_distance
_geom_bond_site_symmetry_2
_geom_bond_publ_flag
Sb1 F6 1.819(9) . ?
Sb1 F1 1.856(10) . ?
Sb1 F2 1.859(8) . ?
Sb1 F3 1.859(8) . ?
Sb1 F4 1.862(7) . ?
Sb1 F5 1.864(9) . ?
Sb2 F9 1.866(6) . ?
Sb2 F7 1.867(6) . ?
Sb2 F12 1.870(7) . ?
Sb2 F10 1.874(7) . ?
Sb2 F8 1.878(7) . ?
Sb2 F11 1.879(6) . ?
Sb3 F17 1.773(14) . ?
Sb3 F15 1.804(11) . ?
Sb3 F16 1.806(9) . ?
Sb3 F18 1.817(7) . ?
Sb3 F14 1.842(11) . ?
Sb3 F13 1.852(8) . ?
Sb4 F20 1.833(7) . ?
Sb4 F19 1.844(8) . ?
Sb4 F22 1.846(7) . ?
Sb4 F21 1.847(7) . ?
Sb4 F24 1.861(6) . ?
Sb4 F23 1.891(7) . ?
Cu1 N2 2.012(7) . ?
Cu1 N3 2.024(7) 4_445 ?
Cu1 N4 2.140(8) 4_445 ?
Cu1 N1 2.151(8) . ?
Cu2 N8 2.012(7) . ?
Cu2 N6 2.014(8) . ?
Cu2 N5 2.046(8) . ?
Cu2 N7 2.053(7) . ?
Cu3 N12 2.023(8) . ?
Cu3 N14 2.026(7) . ?
Cu3 N11 2.035(8) . ?
Cu3 N13 2.069(7) . ?
Cu4 N16 1.985(7) 4_445 ?
Cu4 N17 1.989(6) . ?
Cu4 N18 2.136(8) . ?
Cu4 N15 2.141(7) 4_445 ?
N1 C12 1.313(11) . ?
N1 C6 1.319(11) . ?
N2 C1 1.309(13) . ?
N2 C7 1.347(11) . ?
N3 C2 1.289(13) . ?
N3 C8 1.348(11) . ?
N3 Cu1 2.024(7) 4_545 ?
N4 C3 1.334(12) . ?
N4 C9 1.355(11) . ?
N4 Cu1 2.140(8) 4_545 ?
N5 C4 1.334(12) . ?
N5 C10 1.372(11) . ?
N6 C5 1.344(11) . ?
N6 C11 1.363(11) . ?
N7 C13 1.326(12) . ?
N7 C19 1.353(11) . ?
N8 C18 1.342(13) . ?
N8 C24 1.354(11) . ?
N9 C17 1.330(14) . ?
N9 C23 1.348(11) . ?
N10 C16 1.329(13) . ?
N10 C22 1.345(11) . ?
N11 C15 1.324(12) . ?
N11 C21 1.375(11) . ?
N12 C14 1.356(13) . ?
N12 C20 1.385(11) . ?
N13 C25 1.327(12) . ?
N13 C31 1.338(11) . ?
N14 C30 1.320(11) . ?
N14 C36 1.344(11) . ?
N15 C29 1.325(12) . ?
N15 C35 1.355(10) . ?
N15 Cu4 2.141(7) 4_545 ?
N16 C28 1.347(11) . ?
N16 C34 1.360(10) . ?
N16 Cu4 1.985(7) 4_545 ?
N17 C33 1.332(11) . ?
N17 C27 1.370(11) . ?
N18 C26 1.298(12) . ?
N18 C32 1.350(10) . ?
C1 C2 1.406(13) . ?
C3 C4 1.385(13) . ?
C5 C6 1.395(13) . ?
C7 C8 1.382(11) . ?
C7 C12 1.479(12) . ?
C8 C9 1.457(12) . ?
C9 C10 1.363(12) . ?
C10 C11 1.439(12) . ?
C11 C12 1.400(11) . ?
C13 C14 1.400(12) . ?
C15 C16 1.399(15) . ?
C17 C18 1.397(14) . ?
C19 C20 1.380(10) . ?
C19 C24 1.437(11) . ?
C20 C21 1.436(11) . ?
C21 C22 1.361(12) . ?
C22 C23 1.470(10) . ?
C23 C24 1.407(11) . ?
C25 C26 1.431(14) . ?
C27 C28 1.407(14) . ?
C29 C30 1.393(13) . ?
C31 C32 1.402(12) . ?
C31 C36 1.456(11) . ?
C32 C33 1.439(11) . ?
C33 C34 1.419(11) . ?
C34 C35 1.438(11) . ?
C35 C36 1.407(12) . ?
C1S C2S 1.3900 . ?
C1S C6S 1.3900 . ?
C2S C3S 1.3900 . ?
C3S C4S 1.3900 . ?
C4S C5S 1.3900 . ?
C5S C6S 1.3900 . ?
C7S C8S 1.3900 . ?
C7S C12S 1.3900 . ?
C8S C9S 1.3900 . ?
C9S C10S 1.3900 . ?
C10S C11S 1.3900 . ?
C11S C12S 1.3900 . ?
C13S C14S 1.3900 . ?
C13S C18S 1.3900 . ?
C14S C15S 1.3900 . ?
C15S C16S 1.3900 . ?
C16S C17S 1.3900 . ?
C17S C18S 1.3900 . ?
N1S O2S 1.2513 . ?
N1S O1S 1.2534 . ?
N1S C19S 1.4804 . ?
N2S O4S 1.192(15) . ?
N2S O3S 1.298(16) . ?
N2S C20S 1.459(16) . ?
